data_7248912
loop_
_publ_author_name
'Vinodh, Mickey'
'Alshammari, Anwar A.'
'Al-Azemi, Talal F.'

_publ_section_title
;
 Influence of halogen--halogen interactions in the self-assembly of
 pillar[5]arene-based supramolecular polymers
;
_journal_issue 29
_journal_name_full 'RSC Advances'
_journal_page_first 20553
_journal_page_last 20560
_journal_paper_doi 10.1039/D4RA03769C
_journal_volume 14
_journal_year 2024
_chemical_formula_sum 'C53 H66 Br4 O10'
_chemical_formula_weight 1182.69
_space_group_crystal_system triclinic
_space_group_IT_number 2
_space_group_name_Hall '-P 1'
_space_group_name_H-M_alt 'P -1'
_atom_sites_solution_hydrogens geom
_audit_block_doi 10.5517/ccdc.csd.cc243xnv
_audit_creation_method SHELXL-2017/1
_audit_update_record
;
2019-12-04 deposited with the CCDC.	2024-06-24 downloaded from the CCDC.
;
_cell_angle_alpha 91.283(6)
_cell_angle_beta 95.977(7)
_cell_angle_gamma 110.754(8)
_cell_formula_units_Z 2
_cell_length_a 10.3567(8)
_cell_length_b 12.1184(9)
_cell_length_c 22.4299(15)
_cell_measurement_reflns_used 10746
_cell_measurement_temperature 150(2)
_cell_measurement_theta_max 25.03
_cell_measurement_theta_min 3.19
_cell_volume 2612.8(4)
_computing_structure_refinement 'SHELXL-2017/1 (Sheldrick, 2017)'
_diffrn_ambient_temperature 150(2)
_diffrn_detector_area_resol_mean 10.000
_diffrn_measured_fraction_theta_full 0.981
_diffrn_measured_fraction_theta_max 0.981
_diffrn_measurement_device_type 'Rigaku R-AXIS RAPID'
_diffrn_measurement_method \w
_diffrn_radiation_type 'Mo K\a'
_diffrn_radiation_wavelength 0.71075
_diffrn_reflns_av_R_equivalents 0.0867
_diffrn_reflns_av_unetI/netI 0.1598
_diffrn_reflns_Laue_measured_fraction_full 0.981
_diffrn_reflns_Laue_measured_fraction_max 0.981
_diffrn_reflns_limit_h_max 12
_diffrn_reflns_limit_h_min -12
_diffrn_reflns_limit_k_max 13
_diffrn_reflns_limit_k_min -14
_diffrn_reflns_limit_l_max 26
_diffrn_reflns_limit_l_min -26
_diffrn_reflns_number 18256
_diffrn_reflns_point_group_measured_fraction_full 0.981
_diffrn_reflns_point_group_measured_fraction_max 0.981
_diffrn_reflns_theta_full 25.028
_diffrn_reflns_theta_max 25.028
_diffrn_reflns_theta_min 3.186
_exptl_absorpt_coefficient_mu 3.137
_exptl_absorpt_correction_T_max 0.882
_exptl_absorpt_correction_T_min 0.388
_exptl_absorpt_correction_type multi-scan
_exptl_absorpt_process_details 'ABSCOR (Rigaku, 1995)'
_exptl_crystal_colour Colorless
_exptl_crystal_density_diffrn 1.503
_exptl_crystal_description Needle
_exptl_crystal_F_000 1208
_exptl_crystal_size_max 0.250
_exptl_crystal_size_mid 0.050
_exptl_crystal_size_min 0.040
_refine_diff_density_max 1.162
_refine_diff_density_min -1.102
_refine_diff_density_rms 0.112
_refine_ls_extinction_method none
_refine_ls_goodness_of_fit_ref 0.905
_refine_ls_hydrogen_treatment constr
_refine_ls_matrix_type full
_refine_ls_number_parameters 614
_refine_ls_number_reflns 9072
_refine_ls_number_restraints 577
_refine_ls_restrained_S_all 0.895
_refine_ls_R_factor_all 0.1513
_refine_ls_R_factor_gt 0.0653
_refine_ls_shift/su_max 0.001
_refine_ls_shift/su_mean 0.000
_refine_ls_structure_factor_coef Fsqd
_refine_ls_weighting_details 'w=1/[\s^2^(Fo^2^)+(0.0878P)^2^] where P=(Fo^2^+2Fc^2^)/3'
_refine_ls_weighting_scheme calc
_refine_ls_wR_factor_gt 0.1549
_refine_ls_wR_factor_ref 0.1790
_reflns_Friedel_coverage 0.000
_reflns_number_gt 4246
_reflns_number_total 9072
_reflns_threshold_expression 'I > 2\s(I)'
_cod_data_source_file d4ra03769c2.cif
_cod_data_source_block shelxl
_cod_original_cell_volume 2612.8(3)
_cod_database_code 7248912
_shelx_shelxl_version_number 2017/1
_shelx_space_group_comment
;
The symmetry employed for this shelxl refinement is uniquely defined
by the following loop, which should always be used as a source of
symmetry information in preference to the above space-group names.
They are only intended as comments.
;
_shelx_estimated_absorpt_t_min 0.508
_shelx_estimated_absorpt_t_max 0.885

loop_
_space_group_symop_operation_xyz
'x, y, z'
'-x, -y, -z'

loop_
_atom_site_label
_atom_site_type_symbol
_atom_site_fract_x
_atom_site_fract_y
_atom_site_fract_z
_atom_site_U_iso_or_equiv
_atom_site_adp_type
_atom_site_occupancy
_atom_site_site_symmetry_order
_atom_site_calc_flag
_atom_site_refinement_flags_posn
_atom_site_refinement_flags_adp
_atom_site_refinement_flags_occupancy
_atom_site_disorder_assembly
_atom_site_disorder_group
Br1 Br 0.03496(7) 0.52977(9) 0.74853(4) 0.0645(3) Uani 1 1 d . U . . .
Br2 Br 0.69164(8) 0.48852(10) 0.74255(4) 0.0799(4) Uani 1 1 d . U . . .
Br3 Br 0.21204(9) 0.89468(9) 1.04855(4) 0.0695(3) Uani 1 1 d . U . . .
Br4 Br 0.32649(9) 1.00386(10) 0.46489(5) 0.0881(4) Uani 1 1 d . U . . .
O1 O -0.0952(4) 0.1433(4) 0.73969(17) 0.0344(11) Uani 1 1 d . U . . .
O2 O 0.4173(4) 0.2318(5) 0.87097(19) 0.0426(12) Uani 1 1 d . U . . .
O3 O 0.0423(4) 0.4157(4) 0.92908(19) 0.0406(12) Uani 1 1 d . U . . .
O4 O 0.5998(4) 0.6793(4) 0.92769(18) 0.0371(11) Uani 1 1 d . U . . .
O5 O 0.1906(4) 0.8377(4) 0.86374(18) 0.0389(12) Uani 1 1 d . U . . .
O6 O 0.6471(4) 0.8978(4) 0.74256(18) 0.0351(11) Uani 1 1 d . U . . .
O7 O 0.1386(4) 0.8166(4) 0.63669(18) 0.0331(11) Uani 1 1 d . U . . .
O8 O 0.5003(4) 0.6061(4) 0.56893(19) 0.0397(12) Uani 1 1 d . U . . .
O9 O -0.0348(4) 0.3908(4) 0.57142(18) 0.0349(11) Uani 1 1 d . U . . .
O10 O 0.3552(4) 0.1840(4) 0.6322(2) 0.0417(12) Uani 1 1 d . U . . .
C1 C 0.1312(6) 0.1390(6) 0.7456(3) 0.0260(13) Uani 1 1 d . U . . .
C2 C 0.0309(5) 0.1658(6) 0.7743(3) 0.0279(13) Uani 1 1 d . U . . .
C3 C 0.0611(6) 0.2123(6) 0.8321(3) 0.0283(14) Uani 1 1 d . U . . .
H3 H -0.008336 0.230001 0.850602 0.034 Uiso 1 1 calc R U . . .
C4 C 0.1893(6) 0.2345(6) 0.8647(3) 0.0293(13) Uani 1 1 d . U . . .
C5 C 0.2884(6) 0.2046(6) 0.8364(3) 0.0308(14) Uani 1 1 d . U . . .
C6 C 0.2602(6) 0.1606(6) 0.7783(3) 0.0282(14) Uani 1 1 d . U . . .
H6 H 0.330248 0.144305 0.759560 0.034 Uiso 1 1 calc R U . . .
C7 C 0.2214(6) 0.2901(6) 0.9287(3) 0.0336(14) Uani 1 1 d . U . . .
H7A H 0.136445 0.261641 0.949220 0.040 Uiso 1 1 calc R U . . .
H7B H 0.293263 0.265788 0.951275 0.040 Uiso 1 1 calc R U . . .
C8 C 0.2723(6) 0.4226(6) 0.9285(2) 0.0298(13) Uani 1 1 d . U . . .
C9 C 0.1803(6) 0.4864(6) 0.9291(3) 0.0303(13) Uani 1 1 d . U . . .
C10 C 0.2294(6) 0.6072(6) 0.9300(3) 0.0319(14) Uani 1 1 d . U . . .
H10 H 0.165819 0.647536 0.930646 0.038 Uiso 1 1 calc R U . . .
C11 C 0.3709(6) 0.6726(6) 0.9299(3) 0.0312(13) Uani 1 1 d . U . . .
C12 C 0.4600(6) 0.6101(7) 0.9285(3) 0.0326(14) Uani 1 1 d . U . . .
C13 C 0.4124(6) 0.4873(6) 0.9277(2) 0.0311(14) Uani 1 1 d . U . . .
H13 H 0.476336 0.447445 0.926512 0.037 Uiso 1 1 calc R U . . .
C14 C 0.4203(6) 0.8051(6) 0.9282(3) 0.0366(15) Uani 1 1 d . U . . .
H14A H 0.515440 0.840394 0.949665 0.044 Uiso 1 1 calc R U . . .
H14B H 0.358593 0.835256 0.949046 0.044 Uiso 1 1 calc R U . . .
C15 C 0.4206(6) 0.8421(6) 0.8643(3) 0.0302(14) Uani 1 1 d . U . . .
C16 C 0.3042(6) 0.8567(6) 0.8327(3) 0.0319(14) Uani 1 1 d . U . . .
C17 C 0.3073(6) 0.8884(6) 0.7734(3) 0.0286(14) Uani 1 1 d . U . . .
H17 H 0.228978 0.900633 0.752933 0.034 Uiso 1 1 calc R U . . .
C18 C 0.4212(6) 0.9022(6) 0.7439(3) 0.0291(13) Uani 1 1 d . U . . .
C19 C 0.5366(6) 0.8852(6) 0.7749(3) 0.0295(14) Uani 1 1 d . U . . .
C20 C 0.5357(6) 0.8579(6) 0.8339(3) 0.0270(14) Uani 1 1 d . U . . .
H20 H 0.616187 0.849503 0.854649 0.032 Uiso 1 1 calc R U . . .
C21 C 0.4192(6) 0.9296(6) 0.6779(3) 0.0290(13) Uani 1 1 d . U . . .
H21A H 0.359055 0.976421 0.668967 0.035 Uiso 1 1 calc R U . . .
H21B H 0.514501 0.977984 0.669954 0.035 Uiso 1 1 calc R U . . .
C22 C 0.3669(5) 0.8197(6) 0.6374(3) 0.0266(13) Uani 1 1 d . U . . .
C23 C 0.2259(6) 0.7611(6) 0.6179(3) 0.0257(13) Uani 1 1 d . U . . .
C24 C 0.1806(6) 0.6587(6) 0.5821(3) 0.0277(13) Uani 1 1 d . U . . .
H24 H 0.084254 0.622738 0.568224 0.033 Uiso 1 1 calc R U . . .
C25 C 0.2723(6) 0.6056(6) 0.5652(2) 0.0268(13) Uani 1 1 d . U . . .
C26 C 0.4137(6) 0.6633(6) 0.5860(3) 0.0289(13) Uani 1 1 d . U . . .
C27 C 0.4580(6) 0.7676(6) 0.6204(3) 0.0281(13) Uani 1 1 d . U . . .
H27 H 0.554564 0.805507 0.633126 0.034 Uiso 1 1 calc R U . . .
C28 C 0.2207(6) 0.4918(6) 0.5280(2) 0.0279(13) Uani 1 1 d . U . . .
H28A H 0.291862 0.490915 0.501988 0.033 Uiso 1 1 calc R U . . .
H28B H 0.135595 0.486576 0.501676 0.033 Uiso 1 1 calc R U . . .
C29 C 0.1885(6) 0.3859(6) 0.5651(2) 0.0278(13) Uani 1 1 d . U . . .
C30 C 0.0596(5) 0.3362(6) 0.5871(3) 0.0273(13) Uani 1 1 d . U . . .
C31 C 0.0337(5) 0.2403(6) 0.6225(2) 0.0268(14) Uani 1 1 d . U . . .
H31 H -0.054778 0.207936 0.636556 0.032 Uiso 1 1 calc R U . . .
C32 C 0.1322(6) 0.1904(6) 0.6381(3) 0.0254(13) Uani 1 1 d . U . . .
C33 C 0.2601(6) 0.2378(6) 0.6163(3) 0.0293(13) Uani 1 1 d . U . . .
C34 C 0.2858(6) 0.3307(6) 0.5797(3) 0.0297(14) Uani 1 1 d . U . . .
H34 H 0.372124 0.358744 0.563543 0.036 Uiso 1 1 calc R U . . .
C35 C 0.1012(6) 0.0912(6) 0.6806(3) 0.0305(14) Uani 1 1 d . U . . .
H35A H 0.158681 0.042952 0.673801 0.037 Uiso 1 1 calc R U . . .
H35B H 0.002208 0.039311 0.672036 0.037 Uiso 1 1 calc R U . . .
C36 C -0.1951(6) 0.1796(7) 0.7657(3) 0.0419(18) Uani 1 1 d . U . . .
H36A H -0.227873 0.130733 0.799199 0.050 Uiso 1 1 calc R U . . .
H36B H -0.274036 0.170118 0.735287 0.050 Uiso 1 1 calc R U . . .
H36C H -0.152056 0.262759 0.780480 0.050 Uiso 1 1 calc R U . . .
C37 C 0.5161(7) 0.1918(8) 0.8468(3) 0.057(2) Uani 1 1 d . U . . .
H37A H 0.601707 0.215826 0.874890 0.069 Uiso 1 1 calc R U . . .
H37B H 0.536762 0.226722 0.808335 0.069 Uiso 1 1 calc R U . . .
H37C H 0.477705 0.105433 0.840603 0.069 Uiso 1 1 calc R U . . .
C38 C -0.0562(6) 0.4728(7) 0.9196(3) 0.0451(19) Uani 1 1 d . U . . .
H38A H -0.150453 0.413946 0.917693 0.054 Uiso 1 1 calc R U . . .
H38B H -0.045121 0.512061 0.881739 0.054 Uiso 1 1 calc R U . . .
H38C H -0.040729 0.531638 0.952827 0.054 Uiso 1 1 calc R U . . .
C39 C 0.6924(6) 0.6196(7) 0.9175(3) 0.0407(18) Uani 1 1 d . U . . .
H39A H 0.689954 0.563761 0.948702 0.049 Uiso 1 1 calc R U . . .
H39B H 0.787149 0.677398 0.918745 0.049 Uiso 1 1 calc R U . . .
H39C H 0.663975 0.576385 0.878012 0.049 Uiso 1 1 calc R U . . .
C40 C 0.0677(6) 0.8420(8) 0.8311(3) 0.047(2) Uani 1 1 d . U . . .
H40A H 0.037529 0.782604 0.797148 0.057 Uiso 1 1 calc R U . . .
H40B H 0.086458 0.920761 0.816001 0.057 Uiso 1 1 calc R U . . .
H40C H -0.005686 0.825498 0.857477 0.057 Uiso 1 1 calc R U . . .
C41 C 0.7631(6) 0.8768(7) 0.7722(3) 0.0424(19) Uani 1 1 d . U . . .
H41A H 0.838650 0.898507 0.746760 0.051 Uiso 1 1 calc R U . . .
H41B H 0.736292 0.792803 0.779887 0.051 Uiso 1 1 calc R U . . .
H41C H 0.794518 0.924494 0.810365 0.051 Uiso 1 1 calc R U . . .
C42 C -0.0068(6) 0.7534(7) 0.6236(3) 0.0391(17) Uani 1 1 d . U . . .
H42A H -0.029501 0.673625 0.637903 0.047 Uiso 1 1 calc R U . . .
H42B H -0.033564 0.748076 0.580161 0.047 Uiso 1 1 calc R U . . .
H42C H -0.057488 0.794851 0.643861 0.047 Uiso 1 1 calc R U . . .
C43 C 0.6431(6) 0.6630(7) 0.5912(3) 0.047(2) Uani 1 1 d . U . . .
H43A H 0.695655 0.614770 0.579094 0.057 Uiso 1 1 calc R U . . .
H43B H 0.653009 0.672700 0.635088 0.057 Uiso 1 1 calc R U . . .
H43C H 0.679035 0.740781 0.574627 0.057 Uiso 1 1 calc R U . . .
C44 C -0.1642(6) 0.3469(7) 0.5954(3) 0.044(2) Uani 1 1 d . U . . .
H44A H -0.222214 0.391823 0.580950 0.053 Uiso 1 1 calc R U . . .
H44B H -0.147692 0.355486 0.639341 0.053 Uiso 1 1 calc R U . . .
H44C H -0.211943 0.263192 0.582314 0.053 Uiso 1 1 calc R U . . .
C45 C 0.4836(6) 0.2259(7) 0.6069(4) 0.052(2) Uani 1 1 d . U . . .
H45A H 0.537414 0.175683 0.617892 0.063 Uiso 1 1 calc R U . . .
H45B H 0.536811 0.307482 0.622341 0.063 Uiso 1 1 calc R U . . .
H45C H 0.464654 0.223272 0.563035 0.063 Uiso 1 1 calc R U . . .
C46 C 0.2330(9) 0.5792(10) 0.7582(5) 0.107(3) Uani 1 1 d D U . . .
H46A H 0.271372 0.648259 0.734087 0.128 Uiso 1 1 calc R U . . .
H46B H 0.268437 0.604695 0.800906 0.128 Uiso 1 1 calc R U . . .
C47 C 0.2827(7) 0.4855(9) 0.7398(5) 0.097(3) Uani 1 1 d D U . . .
H47A H 0.250515 0.460306 0.696836 0.117 Uiso 1 1 calc R U . . .
H47B H 0.246611 0.416003 0.763868 0.117 Uiso 1 1 calc R U . . .
C48 C 0.4434(7) 0.5375(9) 0.7504(5) 0.089(3) Uani 1 1 d D U . . .
H48A H 0.479931 0.605276 0.725275 0.107 Uiso 1 1 calc R U . . .
H48B H 0.475853 0.564860 0.793100 0.107 Uiso 1 1 calc R U . . .
C49 C 0.4911(9) 0.4401(10) 0.7334(6) 0.124(3) Uani 1 1 d D U . . .
H49A H 0.454456 0.412116 0.691009 0.148 Uiso 1 1 calc R U . . .
H49B H 0.452493 0.373058 0.758689 0.148 Uiso 1 1 calc R U . . .
C50 C 0.1844(7) 1.0000(7) 0.9889(3) 0.0496(19) Uani 1 1 d . U . . .
H50A H 0.238087 1.082806 1.003892 0.059 Uiso 1 1 calc R U . . .
H50B H 0.220459 0.984565 0.951652 0.059 Uiso 1 1 calc R U . . .
C51 C 0.0319(7) 0.9843(7) 0.9746(3) 0.0447(18) Uani 1 1 d . U . . .
H51A H 0.022836 1.033509 0.940958 0.054 Uiso 1 1 calc R U . . .
H51B H -0.021156 0.900682 0.960783 0.054 Uiso 1 1 calc R U . . .
C52 C 0.1620(7) 0.9555(8) 0.5057(3) 0.057(2) Uani 1 1 d . U . . .
H52A H 0.110669 0.869610 0.496973 0.068 Uiso 1 1 calc R U . . .
H52B H 0.189501 0.969858 0.549559 0.068 Uiso 1 1 calc R U . . .
C53 C 0.0675(7) 1.0226(7) 0.4858(3) 0.0457(18) Uani 1 1 d . U . . .
H53A H 0.046186 1.013580 0.441538 0.055 Uiso 1 1 calc R U . . .
H53B H 0.116097 1.107825 0.497533 0.055 Uiso 1 1 calc R U . . .

loop_
_atom_site_aniso_label
_atom_site_aniso_U_11
_atom_site_aniso_U_22
_atom_site_aniso_U_33
_atom_site_aniso_U_23
_atom_site_aniso_U_13
_atom_site_aniso_U_12
Br1 0.0350(4) 0.0831(8) 0.0797(6) 0.0067(5) 0.0082(4) 0.0258(4)
Br2 0.0405(5) 0.1067(10) 0.0987(7) -0.0079(6) 0.0061(4) 0.0352(5)
Br3 0.0698(6) 0.0938(9) 0.0658(6) 0.0287(6) 0.0188(4) 0.0506(6)
Br4 0.0611(6) 0.0832(9) 0.1171(9) 0.0065(7) 0.0290(5) 0.0174(6)
O1 0.0174(19) 0.050(3) 0.035(2) 0.004(2) -0.0003(16) 0.012(2)
O2 0.034(2) 0.053(4) 0.041(2) -0.008(2) -0.0140(19) 0.022(2)
O3 0.030(2) 0.040(3) 0.049(3) 0.002(2) 0.008(2) 0.010(2)
O4 0.025(2) 0.042(3) 0.043(2) 0.007(2) -0.0041(18) 0.013(2)
O5 0.029(2) 0.052(3) 0.040(2) 0.007(2) 0.0064(18) 0.020(2)
O6 0.0177(19) 0.045(3) 0.044(2) 0.004(2) 0.0020(17) 0.013(2)
O7 0.0223(19) 0.038(3) 0.043(2) -0.002(2) -0.0005(17) 0.017(2)
O8 0.023(2) 0.045(3) 0.052(3) -0.009(2) 0.0057(19) 0.013(2)
O9 0.024(2) 0.043(3) 0.043(2) 0.018(2) 0.0071(18) 0.017(2)
O10 0.027(2) 0.043(3) 0.061(3) 0.016(2) 0.012(2) 0.019(2)
C1 0.027(3) 0.022(3) 0.031(3) 0.003(3) 0.002(2) 0.011(2)
C2 0.022(2) 0.029(4) 0.029(3) 0.005(3) 0.000(2) 0.007(2)
C3 0.026(3) 0.030(4) 0.029(3) 0.003(3) 0.003(2) 0.011(3)
C4 0.032(3) 0.028(4) 0.026(3) 0.003(3) 0.000(2) 0.010(3)
C5 0.026(3) 0.035(4) 0.032(3) 0.003(3) -0.005(2) 0.013(3)
C6 0.023(3) 0.027(4) 0.035(3) 0.003(3) -0.001(2) 0.010(3)
C7 0.038(3) 0.036(4) 0.027(3) 0.005(3) 0.002(2) 0.013(3)
C8 0.033(3) 0.039(3) 0.016(3) 0.000(3) -0.004(2) 0.014(3)
C9 0.029(3) 0.035(3) 0.026(3) -0.002(3) 0.002(2) 0.011(2)
C10 0.033(3) 0.036(4) 0.031(3) 0.005(3) 0.002(3) 0.018(3)
C11 0.030(3) 0.041(3) 0.022(3) 0.002(3) 0.000(2) 0.014(3)
C12 0.028(3) 0.045(4) 0.023(3) 0.005(3) -0.001(2) 0.013(3)
C13 0.032(3) 0.040(4) 0.021(3) 0.000(3) -0.005(2) 0.016(3)
C14 0.029(3) 0.045(4) 0.032(3) -0.001(3) -0.003(2) 0.010(3)
C15 0.026(3) 0.026(4) 0.037(3) 0.002(3) -0.002(2) 0.009(3)
C16 0.021(2) 0.035(4) 0.039(3) -0.001(3) 0.002(2) 0.010(3)
C17 0.023(3) 0.028(4) 0.037(3) -0.001(3) -0.002(2) 0.014(3)
C18 0.023(3) 0.024(3) 0.036(3) 0.000(3) -0.001(2) 0.006(2)
C19 0.021(2) 0.027(4) 0.037(3) 0.002(3) 0.002(2) 0.006(2)
C20 0.024(3) 0.027(4) 0.031(3) -0.002(3) -0.005(2) 0.014(3)
C21 0.019(3) 0.032(4) 0.033(3) 0.003(3) -0.003(2) 0.007(3)
C22 0.023(2) 0.029(3) 0.028(3) 0.004(2) 0.001(2) 0.011(2)
C23 0.025(2) 0.029(3) 0.027(3) 0.010(2) 0.004(2) 0.013(2)
C24 0.019(3) 0.035(4) 0.027(3) 0.002(3) -0.002(2) 0.008(3)
C25 0.025(3) 0.032(3) 0.023(3) 0.006(2) 0.000(2) 0.010(2)
C26 0.027(3) 0.033(4) 0.032(3) 0.005(3) 0.008(2) 0.015(2)
C27 0.018(3) 0.039(4) 0.026(3) 0.003(3) 0.000(2) 0.010(3)
C28 0.026(3) 0.034(4) 0.022(3) 0.006(2) 0.002(2) 0.007(3)
C29 0.024(3) 0.031(3) 0.026(3) -0.008(3) -0.001(2) 0.009(2)
C30 0.023(3) 0.030(3) 0.030(3) -0.003(3) 0.000(2) 0.013(2)
C31 0.021(3) 0.027(4) 0.029(3) 0.000(3) 0.001(2) 0.005(2)
C32 0.024(3) 0.022(3) 0.029(3) -0.005(2) -0.002(2) 0.008(2)
C33 0.025(3) 0.029(4) 0.034(3) 0.001(3) 0.000(2) 0.011(2)
C34 0.023(3) 0.031(4) 0.031(3) 0.000(3) 0.002(2) 0.005(3)
C35 0.026(3) 0.032(4) 0.034(3) 0.000(3) -0.003(2) 0.013(3)
C36 0.026(3) 0.051(5) 0.052(4) -0.008(4) -0.004(3) 0.021(3)
C37 0.038(4) 0.073(7) 0.068(5) -0.015(5) -0.017(3) 0.036(4)
C38 0.030(3) 0.055(6) 0.049(4) 0.004(4) 0.006(3) 0.014(3)
C39 0.027(3) 0.059(6) 0.036(4) 0.002(4) -0.001(3) 0.016(3)
C40 0.027(3) 0.071(6) 0.051(4) 0.012(4) 0.009(3) 0.024(4)
C41 0.025(3) 0.055(5) 0.054(4) 0.014(4) 0.008(3) 0.022(3)
C42 0.025(3) 0.036(5) 0.056(4) 0.000(4) 0.001(3) 0.012(3)
C43 0.024(3) 0.057(6) 0.065(5) -0.016(4) 0.003(3) 0.020(3)
C44 0.027(3) 0.059(6) 0.057(4) 0.025(4) 0.013(3) 0.026(3)
C45 0.027(3) 0.048(6) 0.092(6) 0.021(4) 0.017(3) 0.022(4)
C46 0.046(4) 0.120(8) 0.156(7) -0.011(6) 0.005(5) 0.033(5)
C47 0.047(4) 0.125(7) 0.128(6) -0.007(6) 0.012(4) 0.043(4)
C48 0.039(4) 0.125(7) 0.109(6) -0.002(5) 0.011(4) 0.036(4)
C49 0.039(4) 0.133(8) 0.192(8) -0.030(7) 0.004(5) 0.027(5)
C50 0.044(4) 0.050(5) 0.056(4) 0.011(4) 0.006(3) 0.019(3)
C51 0.044(4) 0.039(5) 0.046(4) 0.003(4) 0.003(3) 0.009(3)
C52 0.055(4) 0.055(5) 0.052(4) 0.003(4) 0.010(3) 0.008(4)
C53 0.053(4) 0.032(5) 0.044(4) 0.001(3) 0.000(3) 0.006(3)

loop_
_atom_type_symbol
_atom_type_description
_atom_type_scat_dispersion_real
_atom_type_scat_dispersion_imag
_atom_type_scat_source
C C 0.0033 0.0016 'International Tables Vol C Tables 4.2.6.8 and 6.1.1.4'
H H 0.0000 0.0000 'International Tables Vol C Tables 4.2.6.8 and 6.1.1.4'
O O 0.0106 0.0060 'International Tables Vol C Tables 4.2.6.8 and 6.1.1.4'
Br Br -0.2901 2.4595 'International Tables Vol C Tables 4.2.6.8 and 6.1.1.4'

loop_
_citation_id
_citation_doi
_citation_year
1 10.1039/D0PY00327A 2020

loop_
_geom_angle_atom_site_label_1
_geom_angle_atom_site_label_2
_geom_angle_atom_site_label_3
_geom_angle
_geom_angle_site_symmetry_1
_geom_angle_site_symmetry_3
_geom_angle_publ_flag
C2 O1 C36 116.8(5) . . ?
C5 O2 C37 116.9(5) . . ?
C9 O3 C38 116.3(5) . . ?
C12 O4 C39 117.4(6) . . ?
C16 O5 C40 117.0(4) . . ?
C19 O6 C41 117.3(4) . . ?
C23 O7 C42 116.5(5) . . ?
C26 O8 C43 114.8(5) . . ?
C30 O9 C44 117.0(4) . . ?
C33 O10 C45 117.2(5) . . ?
C6 C1 C2 117.8(6) . . ?
C6 C1 C35 121.1(5) . . ?
C2 C1 C35 121.1(5) . . ?
C3 C2 O1 124.2(5) . . ?
C3 C2 C1 120.4(5) . . ?
O1 C2 C1 115.4(5) . . ?
C2 C3 C4 122.1(5) . . ?
C2 C3 H3 118.9 . . ?
C4 C3 H3 118.9 . . ?
C3 C4 C5 117.4(6) . . ?
C3 C4 C7 120.9(5) . . ?
C5 C4 C7 121.7(5) . . ?
C6 C5 O2 124.2(5) . . ?
C6 C5 C4 120.8(5) . . ?
O2 C5 C4 114.9(6) . . ?
C5 C6 C1 121.4(5) . . ?
C5 C6 H6 119.3 . . ?
C1 C6 H6 119.3 . . ?
C8 C7 C4 110.6(5) . . ?
C8 C7 H7A 109.5 . . ?
C4 C7 H7A 109.5 . . ?
C8 C7 H7B 109.5 . . ?
C4 C7 H7B 109.5 . . ?
H7A C7 H7B 108.1 . . ?
C13 C8 C9 117.5(6) . . ?
C13 C8 C7 120.4(6) . . ?
C9 C8 C7 122.0(5) . . ?
C10 C9 O3 124.9(6) . . ?
C10 C9 C8 121.0(6) . . ?
O3 C9 C8 114.1(6) . . ?
C9 C10 C11 121.5(6) . . ?
C9 C10 H10 119.3 . . ?
C11 C10 H10 119.3 . . ?
C12 C11 C10 117.4(7) . . ?
C12 C11 C14 122.6(6) . . ?
C10 C11 C14 120.0(6) . . ?
C11 C12 C13 122.1(6) . . ?
C11 C12 O4 115.1(6) . . ?
C13 C12 O4 122.8(6) . . ?
C8 C13 C12 120.5(6) . . ?
C8 C13 H13 119.7 . . ?
C12 C13 H13 119.7 . . ?
C11 C14 C15 111.2(6) . . ?
C11 C14 H14A 109.4 . . ?
C15 C14 H14A 109.4 . . ?
C11 C14 H14B 109.4 . . ?
C15 C14 H14B 109.4 . . ?
H14A C14 H14B 108.0 . . ?
C20 C15 C16 117.6(5) . . ?
C20 C15 C14 120.5(5) . . ?
C16 C15 C14 121.8(5) . . ?
O5 C16 C17 123.7(5) . . ?
O5 C16 C15 116.1(5) . . ?
C17 C16 C15 120.1(5) . . ?
C18 C17 C16 121.4(5) . . ?
C18 C17 H17 119.3 . . ?
C16 C17 H17 119.3 . . ?
C17 C18 C19 118.6(5) . . ?
C17 C18 C21 120.6(5) . . ?
C19 C18 C21 120.7(5) . . ?
C20 C19 O6 123.7(5) . . ?
C20 C19 C18 120.2(5) . . ?
O6 C19 C18 116.1(5) . . ?
C19 C20 C15 122.0(5) . . ?
C19 C20 H20 119.0 . . ?
C15 C20 H20 119.0 . . ?
C22 C21 C18 111.8(5) . . ?
C22 C21 H21A 109.3 . . ?
C18 C21 H21A 109.3 . . ?
C22 C21 H21B 109.3 . . ?
C18 C21 H21B 109.3 . . ?
H21A C21 H21B 107.9 . . ?
C27 C22 C23 117.1(6) . . ?
C27 C22 C21 120.3(5) . . ?
C23 C22 C21 122.5(5) . . ?
C24 C23 C22 121.2(5) . . ?
C24 C23 O7 124.0(5) . . ?
C22 C23 O7 114.8(6) . . ?
C23 C24 C25 121.7(5) . . ?
C23 C24 H24 119.1 . . ?
C25 C24 H24 119.1 . . ?
C24 C25 C26 116.9(6) . . ?
C24 C25 C28 121.1(5) . . ?
C26 C25 C28 122.0(5) . . ?
C27 C26 O8 124.6(5) . . ?
C27 C26 C25 120.7(5) . . ?
O8 C26 C25 114.8(6) . . ?
C26 C27 C22 122.4(6) . . ?
C26 C27 H27 118.8 . . ?
C22 C27 H27 118.8 . . ?
C25 C28 C29 112.8(5) . . ?
C25 C28 H28A 109.0 . . ?
C29 C28 H28A 109.0 . . ?
C25 C28 H28B 109.0 . . ?
C29 C28 H28B 109.0 . . ?
H28A C28 H28B 107.8 . . ?
C30 C29 C34 116.4(5) . . ?
C30 C29 C28 121.8(5) . . ?
C34 C29 C28 121.9(5) . . ?
O9 C30 C31 124.1(5) . . ?
O9 C30 C29 115.2(5) . . ?
C31 C30 C29 120.7(5) . . ?
C32 C31 C30 122.0(5) . . ?
C32 C31 H31 119.0 . . ?
C30 C31 H31 119.0 . . ?
C31 C32 C33 118.1(5) . . ?
C31 C32 C35 119.5(5) . . ?
C33 C32 C35 122.3(5) . . ?
C34 C33 O10 123.2(5) . . ?
C34 C33 C32 120.5(5) . . ?
O10 C33 C32 116.3(5) . . ?
C33 C34 C29 122.2(5) . . ?
C33 C34 H34 118.9 . . ?
C29 C34 H34 118.9 . . ?
C32 C35 C1 111.4(6) . . ?
C32 C35 H35A 109.4 . . ?
C1 C35 H35A 109.4 . . ?
C32 C35 H35B 109.4 . . ?
C1 C35 H35B 109.4 . . ?
H35A C35 H35B 108.0 . . ?
O1 C36 H36A 109.5 . . ?
O1 C36 H36B 109.5 . . ?
H36A C36 H36B 109.5 . . ?
O1 C36 H36C 109.5 . . ?
H36A C36 H36C 109.5 . . ?
H36B C36 H36C 109.5 . . ?
O2 C37 H37A 109.5 . . ?
O2 C37 H37B 109.5 . . ?
H37A C37 H37B 109.5 . . ?
O2 C37 H37C 109.5 . . ?
H37A C37 H37C 109.5 . . ?
H37B C37 H37C 109.5 . . ?
O3 C38 H38A 109.5 . . ?
O3 C38 H38B 109.5 . . ?
H38A C38 H38B 109.5 . . ?
O3 C38 H38C 109.5 . . ?
H38A C38 H38C 109.5 . . ?
H38B C38 H38C 109.5 . . ?
O4 C39 H39A 109.5 . . ?
O4 C39 H39B 109.5 . . ?
H39A C39 H39B 109.5 . . ?
O4 C39 H39C 109.5 . . ?
H39A C39 H39C 109.5 . . ?
H39B C39 H39C 109.5 . . ?
O5 C40 H40A 109.5 . . ?
O5 C40 H40B 109.5 . . ?
H40A C40 H40B 109.5 . . ?
O5 C40 H40C 109.5 . . ?
H40A C40 H40C 109.5 . . ?
H40B C40 H40C 109.5 . . ?
O6 C41 H41A 109.5 . . ?
O6 C41 H41B 109.5 . . ?
H41A C41 H41B 109.5 . . ?
O6 C41 H41C 109.5 . . ?
H41A C41 H41C 109.5 . . ?
H41B C41 H41C 109.5 . . ?
O7 C42 H42A 109.5 . . ?
O7 C42 H42B 109.5 . . ?
H42A C42 H42B 109.5 . . ?
O7 C42 H42C 109.5 . . ?
H42A C42 H42C 109.5 . . ?
H42B C42 H42C 109.5 . . ?
O8 C43 H43A 109.5 . . ?
O8 C43 H43B 109.5 . . ?
H43A C43 H43B 109.5 . . ?
O8 C43 H43C 109.5 . . ?
H43A C43 H43C 109.5 . . ?
H43B C43 H43C 109.5 . . ?
O9 C44 H44A 109.5 . . ?
O9 C44 H44B 109.5 . . ?
H44A C44 H44B 109.5 . . ?
O9 C44 H44C 109.5 . . ?
H44A C44 H44C 109.5 . . ?
H44B C44 H44C 109.5 . . ?
O10 C45 H45A 109.5 . . ?
O10 C45 H45B 109.5 . . ?
H45A C45 H45B 109.5 . . ?
O10 C45 H45C 109.5 . . ?
H45A C45 H45C 109.5 . . ?
H45B C45 H45C 109.5 . . ?
C47 C46 Br1 112.8(7) . . ?
C47 C46 H46A 109.0 . . ?
Br1 C46 H46A 109.0 . . ?
C47 C46 H46B 109.0 . . ?
Br1 C46 H46B 109.0 . . ?
H46A C46 H46B 107.8 . . ?
C46 C47 C48 107.1(8) . . ?
C46 C47 H47A 110.3 . . ?
C48 C47 H47A 110.3 . . ?
C46 C47 H47B 110.3 . . ?
C48 C47 H47B 110.3 . . ?
H47A C47 H47B 108.6 . . ?
C49 C48 C47 106.1(8) . . ?
C49 C48 H48A 110.5 . . ?
C47 C48 H48A 110.5 . . ?
C49 C48 H48B 110.5 . . ?
C47 C48 H48B 110.5 . . ?
H48A C48 H48B 108.7 . . ?
C48 C49 Br2 112.5(7) . . ?
C48 C49 H49A 109.1 . . ?
Br2 C49 H49A 109.1 . . ?
C48 C49 H49B 109.1 . . ?
Br2 C49 H49B 109.1 . . ?
H49A C49 H49B 107.8 . . ?
C51 C50 Br3 112.1(5) . . ?
C51 C50 H50A 109.2 . . ?
Br3 C50 H50A 109.2 . . ?
C51 C50 H50B 109.2 . . ?
Br3 C50 H50B 109.2 . . ?
H50A C50 H50B 107.9 . . ?
C51 C51 C50 114.9(7) 2_577 . ?
C51 C51 H51A 108.5 2_577 . ?
C50 C51 H51A 108.5 . . ?
C51 C51 H51B 108.5 2_577 . ?
C50 C51 H51B 108.5 . . ?
H51A C51 H51B 107.5 . . ?
C53 C52 Br4 111.3(5) . . ?
C53 C52 H52A 109.4 . . ?
Br4 C52 H52A 109.4 . . ?
C53 C52 H52B 109.4 . . ?
Br4 C52 H52B 109.4 . . ?
H52A C52 H52B 108.0 . . ?
C52 C53 C53 111.2(7) . 2_576 ?
C52 C53 H53A 109.4 . . ?
C53 C53 H53A 109.4 2_576 . ?
C52 C53 H53B 109.4 . . ?
C53 C53 H53B 109.4 2_576 . ?
H53A C53 H53B 108.0 . . ?

loop_
_geom_bond_atom_site_label_1
_geom_bond_atom_site_label_2
_geom_bond_distance
_geom_bond_site_symmetry_2
_geom_bond_publ_flag
Br1 C46 1.909(8) . ?
Br2 C49 1.935(8) . ?
Br3 C50 1.938(7) . ?
Br4 C52 1.930(7) . ?
O1 C2 1.382(6) . ?
O1 C36 1.429(7) . ?
O2 C5 1.397(7) . ?
O2 C37 1.424(8) . ?
O3 C9 1.381(7) . ?
O3 C38 1.423(7) . ?
O4 C12 1.395(7) . ?
O4 C39 1.423(7) . ?
O5 C16 1.381(6) . ?
O5 C40 1.420(7) . ?
O6 C19 1.384(6) . ?
O6 C41 1.416(7) . ?
O7 C23 1.395(7) . ?
O7 C42 1.421(7) . ?
O8 C26 1.390(7) . ?
O8 C43 1.421(7) . ?
O9 C30 1.384(7) . ?
O9 C44 1.423(6) . ?
O10 C33 1.384(7) . ?
O10 C45 1.427(7) . ?
C1 C6 1.389(7) . ?
C1 C2 1.403(8) . ?
C1 C35 1.517(8) . ?
C2 C3 1.362(8) . ?
C3 C4 1.380(8) . ?
C3 H3 0.9500 . ?
C4 C5 1.407(8) . ?
C4 C7 1.524(8) . ?
C5 C6 1.360(8) . ?
C6 H6 0.9500 . ?
C7 C8 1.502(9) . ?
C7 H7A 0.9900 . ?
C7 H7B 0.9900 . ?
C8 C13 1.386(8) . ?
C8 C9 1.424(8) . ?
C9 C10 1.368(9) . ?
C10 C11 1.397(8) . ?
C10 H10 0.9500 . ?
C11 C12 1.389(9) . ?
C11 C14 1.506(10) . ?
C12 C13 1.391(9) . ?
C13 H13 0.9500 . ?
C14 C15 1.510(8) . ?
C14 H14A 0.9900 . ?
C14 H14B 0.9900 . ?
C15 C20 1.392(8) . ?
C15 C16 1.402(8) . ?
C16 C17 1.393(8) . ?
C17 C18 1.373(8) . ?
C17 H17 0.9500 . ?
C18 C19 1.400(8) . ?
C18 C21 1.524(8) . ?
C19 C20 1.372(8) . ?
C20 H20 0.9500 . ?
C21 C22 1.491(9) . ?
C21 H21A 0.9900 . ?
C21 H21B 0.9900 . ?
C22 C27 1.386(8) . ?
C22 C23 1.395(8) . ?
C23 C24 1.368(9) . ?
C24 C25 1.398(8) . ?
C24 H24 0.9500 . ?
C25 C26 1.403(8) . ?
C25 C28 1.489(9) . ?
C26 C27 1.369(9) . ?
C27 H27 0.9500 . ?
C28 C29 1.502(8) . ?
C28 H28A 0.9900 . ?
C28 H28B 0.9900 . ?
C29 C30 1.402(7) . ?
C29 C34 1.410(8) . ?
C30 C31 1.385(8) . ?
C31 C32 1.380(8) . ?
C31 H31 0.9500 . ?
C32 C33 1.390(8) . ?
C32 C35 1.516(8) . ?
C33 C34 1.374(8) . ?
C34 H34 0.9500 . ?
C35 H35A 0.9900 . ?
C35 H35B 0.9900 . ?
C36 H36A 0.9800 . ?
C36 H36B 0.9800 . ?
C36 H36C 0.9800 . ?
C37 H37A 0.9800 . ?
C37 H37B 0.9800 . ?
C37 H37C 0.9800 . ?
C38 H38A 0.9800 . ?
C38 H38B 0.9800 . ?
C38 H38C 0.9800 . ?
C39 H39A 0.9800 . ?
C39 H39B 0.9800 . ?
C39 H39C 0.9800 . ?
C40 H40A 0.9800 . ?
C40 H40B 0.9800 . ?
C40 H40C 0.9800 . ?
C41 H41A 0.9800 . ?
C41 H41B 0.9800 . ?
C41 H41C 0.9800 . ?
C42 H42A 0.9800 . ?
C42 H42B 0.9800 . ?
C42 H42C 0.9800 . ?
C43 H43A 0.9800 . ?
C43 H43B 0.9800 . ?
C43 H43C 0.9800 . ?
C44 H44A 0.9800 . ?
C44 H44B 0.9800 . ?
C44 H44C 0.9800 . ?
C45 H45A 0.9800 . ?
C45 H45B 0.9800 . ?
C45 H45C 0.9800 . ?
C46 C47 1.471(8) . ?
C46 H46A 0.9900 . ?
C46 H46B 0.9900 . ?
C47 C48 1.546(8) . ?
C47 H47A 0.9900 . ?
C47 H47B 0.9900 . ?
C48 C49 1.489(8) . ?
C48 H48A 0.9900 . ?
C48 H48B 0.9900 . ?
C49 H49A 0.9900 . ?
C49 H49B 0.9900 . ?
C50 C51 1.520(9) . ?
C50 H50A 0.9900 . ?
C50 H50B 0.9900 . ?
C51 C51 1.482(13) 2_577 ?
C51 H51A 0.9900 . ?
C51 H51B 0.9900 . ?
C52 C53 1.519(10) . ?
C52 H52A 0.9900 . ?
C52 H52B 0.9900 . ?
C53 C53 1.522(13) 2_576 ?
C53 H53A 0.9900 . ?
C53 H53B 0.9900 . ?

loop_
_geom_torsion_atom_site_label_1
_geom_torsion_atom_site_label_2
_geom_torsion_atom_site_label_3
_geom_torsion_atom_site_label_4
_geom_torsion
_geom_torsion_site_symmetry_1
_geom_torsion_site_symmetry_2
_geom_torsion_site_symmetry_3
_geom_torsion_site_symmetry_4
_geom_torsion_publ_flag
C36 O1 C2 C3 4.6(9) . . . . ?
C36 O1 C2 C1 -174.5(5) . . . . ?
C6 C1 C2 C3 0.5(9) . . . . ?
C35 C1 C2 C3 -177.8(6) . . . . ?
C6 C1 C2 O1 179.6(5) . . . . ?
C35 C1 C2 O1 1.3(8) . . . . ?
O1 C2 C3 C4 -179.2(5) . . . . ?
C1 C2 C3 C4 -0.2(10) . . . . ?
C2 C3 C4 C5 -1.5(9) . . . . ?
C2 C3 C4 C7 178.1(6) . . . . ?
C37 O2 C5 C6 -11.2(9) . . . . ?
C37 O2 C5 C4 173.5(6) . . . . ?
C3 C4 C5 C6 2.9(9) . . . . ?
C7 C4 C5 C6 -176.6(6) . . . . ?
C3 C4 C5 O2 178.4(5) . . . . ?
C7 C4 C5 O2 -1.1(9) . . . . ?
O2 C5 C6 C1 -177.8(6) . . . . ?
C4 C5 C6 C1 -2.8(10) . . . . ?
C2 C1 C6 C5 1.0(9) . . . . ?
C35 C1 C6 C5 179.3(6) . . . . ?
C3 C4 C7 C8 -86.0(7) . . . . ?
C5 C4 C7 C8 93.6(7) . . . . ?
C4 C7 C8 C13 -87.6(6) . . . . ?
C4 C7 C8 C9 92.4(6) . . . . ?
C38 O3 C9 C10 10.4(8) . . . . ?
C38 O3 C9 C8 -169.9(5) . . . . ?
C13 C8 C9 C10 -1.2(8) . . . . ?
C7 C8 C9 C10 178.9(6) . . . . ?
C13 C8 C9 O3 179.1(5) . . . . ?
C7 C8 C9 O3 -0.9(8) . . . . ?
O3 C9 C10 C11 -179.9(5) . . . . ?
C8 C9 C10 C11 0.4(9) . . . . ?
C9 C10 C11 C12 0.3(9) . . . . ?
C9 C10 C11 C14 177.4(5) . . . . ?
C10 C11 C12 C13 -0.4(9) . . . . ?
C14 C11 C12 C13 -177.4(6) . . . . ?
C10 C11 C12 O4 179.2(5) . . . . ?
C14 C11 C12 O4 2.2(8) . . . . ?
C39 O4 C12 C11 -171.0(5) . . . . ?
C39 O4 C12 C13 8.5(8) . . . . ?
C9 C8 C13 C12 1.2(8) . . . . ?
C7 C8 C13 C12 -178.9(5) . . . . ?
C11 C12 C13 C8 -0.4(9) . . . . ?
O4 C12 C13 C8 -179.9(5) . . . . ?
C12 C11 C14 C15 87.1(7) . . . . ?
C10 C11 C14 C15 -89.8(7) . . . . ?
C11 C14 C15 C20 -87.0(7) . . . . ?
C11 C14 C15 C16 90.2(8) . . . . ?
C40 O5 C16 C17 5.1(10) . . . . ?
C40 O5 C16 C15 -174.8(6) . . . . ?
C20 C15 C16 O5 178.5(6) . . . . ?
C14 C15 C16 O5 1.3(10) . . . . ?
C20 C15 C16 C17 -1.4(10) . . . . ?
C14 C15 C16 C17 -178.6(6) . . . . ?
O5 C16 C17 C18 -177.7(6) . . . . ?
C15 C16 C17 C18 2.2(10) . . . . ?
C16 C17 C18 C19 -0.8(10) . . . . ?
C16 C17 C18 C21 176.3(6) . . . . ?
C41 O6 C19 C20 2.3(10) . . . . ?
C41 O6 C19 C18 -177.7(6) . . . . ?
C17 C18 C19 C20 -1.4(10) . . . . ?
C21 C18 C19 C20 -178.5(6) . . . . ?
C17 C18 C19 O6 178.6(6) . . . . ?
C21 C18 C19 O6 1.6(9) . . . . ?
O6 C19 C20 C15 -177.8(6) . . . . ?
C18 C19 C20 C15 2.2(10) . . . . ?
C16 C15 C20 C19 -0.8(10) . . . . ?
C14 C15 C20 C19 176.4(6) . . . . ?
C17 C18 C21 C22 -89.9(7) . . . . ?
C19 C18 C21 C22 87.1(7) . . . . ?
C18 C21 C22 C27 -88.3(6) . . . . ?
C18 C21 C22 C23 87.8(6) . . . . ?
C27 C22 C23 C24 -2.1(8) . . . . ?
C21 C22 C23 C24 -178.3(5) . . . . ?
C27 C22 C23 O7 179.4(5) . . . . ?
C21 C22 C23 O7 3.2(8) . . . . ?
C42 O7 C23 C24 8.4(8) . . . . ?
C42 O7 C23 C22 -173.1(5) . . . . ?
C22 C23 C24 C25 2.6(8) . . . . ?
O7 C23 C24 C25 -179.0(5) . . . . ?
C23 C24 C25 C26 -1.1(8) . . . . ?
C23 C24 C25 C28 177.7(5) . . . . ?
C43 O8 C26 C27 1.2(8) . . . . ?
C43 O8 C26 C25 -178.5(5) . . . . ?
C24 C25 C26 C27 -0.8(8) . . . . ?
C28 C25 C26 C27 -179.6(5) . . . . ?
C24 C25 C26 O8 178.9(5) . . . . ?
C28 C25 C26 O8 0.1(7) . . . . ?
O8 C26 C27 C22 -178.4(5) . . . . ?
C25 C26 C27 C22 1.3(8) . . . . ?
C23 C22 C27 C26 0.1(8) . . . . ?
C21 C22 C27 C26 176.5(5) . . . . ?
C24 C25 C28 C29 -91.2(6) . . . . ?
C26 C25 C28 C29 87.5(6) . . . . ?
C25 C28 C29 C30 84.9(7) . . . . ?
C25 C28 C29 C34 -95.3(7) . . . . ?
C44 O9 C30 C31 2.2(9) . . . . ?
C44 O9 C30 C29 -176.8(6) . . . . ?
C34 C29 C30 O9 -179.0(5) . . . . ?
C28 C29 C30 O9 0.8(9) . . . . ?
C34 C29 C30 C31 1.9(9) . . . . ?
C28 C29 C30 C31 -178.3(6) . . . . ?
O9 C30 C31 C32 -178.5(6) . . . . ?
C29 C30 C31 C32 0.5(10) . . . . ?
C30 C31 C32 C33 -1.0(10) . . . . ?
C30 C31 C32 C35 175.7(6) . . . . ?
C45 O10 C33 C34 -2.3(10) . . . . ?
C45 O10 C33 C32 175.7(6) . . . . ?
C31 C32 C33 C34 -0.9(10) . . . . ?
C35 C32 C33 C34 -177.6(6) . . . . ?
C31 C32 C33 O10 -179.0(5) . . . . ?
C35 C32 C33 O10 4.4(9) . . . . ?
O10 C33 C34 C29 -178.6(6) . . . . ?
C32 C33 C34 C29 3.5(10) . . . . ?
C30 C29 C34 C33 -3.9(9) . . . . ?
C28 C29 C34 C33 176.3(6) . . . . ?
C31 C32 C35 C1 -83.4(7) . . . . ?
C33 C32 C35 C1 93.1(7) . . . . ?
C6 C1 C35 C32 -92.1(7) . . . . ?
C2 C1 C35 C32 86.1(7) . . . . ?
Br1 C46 C47 C48 -179.7(7) . . . . ?
C46 C47 C48 C49 178.2(10) . . . . ?
C47 C48 C49 Br2 179.2(7) . . . . ?
Br3 C50 C51 C51 64.4(10) . . . 2_577 ?
Br4 C52 C53 C53 175.4(7) . . . 2_576 ?
